data_4120567
loop_
_publ_author_name
'Mondal, Kartik Chandra'
'Samuel, Prinson P.'
'Roesky, Herbert W.'
'Carl, Elena'
'Herbst-Irmer, Regine'
'Stalke, Dietmar'
'Schwederski, Brigitte'
'Kaim, Wolfgang'
'Ungur, Liviu'
'Chibotaru, Liviu F.'
'Hermann, Markus'
'Frenking, Gernot'

_publ_section_title
;
 Stabilization of a cobalt-cobalt bond by two cyclic alkyl amino carbenes.
;
_journal_issue 5
_journal_name_full 'Journal of the American Chemical Society'
_journal_page_first 1770
_journal_page_last 1773
_journal_paper_doi 10.1021/ja4123285
_journal_volume 136
_journal_year 2014
_chemical_formula_moiety '(C40 H62 Cl Co N2) (c7 H8)'
_chemical_formula_sum 'C47 H70 Cl Co N2'
_chemical_formula_weight 757.43
_chemical_name_systematic
;
 ?
;
_space_group_crystal_system triclinic
_space_group_IT_number 2
_space_group_name_Hall '-P 1'
_space_group_name_H-M_alt 'P -1'
_symmetry_space_group_name_Hall '-P 1'
_symmetry_space_group_name_H-M 'P -1'
_atom_sites_solution_hydrogens geom
_audit_creation_method SHELXL-2012
_cell_angle_alpha 104.34(2)
_cell_angle_beta 95.28(2)
_cell_angle_gamma 105.55(2)
_cell_formula_units_Z 2
_cell_length_a 9.683(2)
_cell_length_b 11.794(2)
_cell_length_c 19.932(2)
_cell_measurement_reflns_used 8428
_cell_measurement_temperature 100(2)
_cell_measurement_theta_max 25.302
_cell_measurement_theta_min 2.216
_cell_volume 2093.8(7)
_computing_cell_refinement 'SAINT V7.68A'
_computing_data_collection 'APEX2 v2012.2'
_computing_data_reduction 'SAINT V7.68A'
_computing_molecular_graphics 'XSHELL in SHELXTL-97'
_computing_publication_material 'XSHELL in SHELXTL-97'
_computing_structure_refinement 'SHELXL-2012 (Sheldrick, 2012)'
_computing_structure_solution 'SHELXS-2012 (Sheldrick, 2012)'
_diffrn_ambient_temperature 100(2)
_diffrn_measured_fraction_theta_full 0.999
_diffrn_measured_fraction_theta_max 0.998
_diffrn_measurement_device_type 'Smart APEX II Ultra'
_diffrn_measurement_method 'omega and phi scans'
_diffrn_radiation_type MoK\a
_diffrn_radiation_wavelength 0.71073
_diffrn_reflns_av_R_equivalents 0.0368
_diffrn_reflns_av_unetI/netI 0.0443
_diffrn_reflns_Laue_measured_fraction_full 0.999
_diffrn_reflns_Laue_measured_fraction_max 0.998
_diffrn_reflns_limit_h_max 11
_diffrn_reflns_limit_h_min -11
_diffrn_reflns_limit_k_max 13
_diffrn_reflns_limit_k_min -14
_diffrn_reflns_limit_l_max 24
_diffrn_reflns_limit_l_min 0
_diffrn_reflns_number 49119
_diffrn_reflns_point_group_measured_fraction_full 0.999
_diffrn_reflns_point_group_measured_fraction_max 0.998
_diffrn_reflns_theta_full 25.242
_diffrn_reflns_theta_max 25.390
_diffrn_reflns_theta_min 1.070
_diffrn_source 'rotating anode'
_exptl_absorpt_coefficient_mu 0.507
_exptl_absorpt_correction_T_max 0.745210
_exptl_absorpt_correction_T_min 0.686782
_exptl_absorpt_correction_type multi-scan
_exptl_absorpt_process_details TWINABS-2008/2
_exptl_crystal_colour orange
_exptl_crystal_density_diffrn 1.201
_exptl_crystal_description needle
_exptl_crystal_F_000 820
_exptl_crystal_size_max 0.07
_exptl_crystal_size_mid 0.05
_exptl_crystal_size_min 0.04
_refine_diff_density_max 0.298
_refine_diff_density_min -0.334
_refine_diff_density_rms 0.056
_refine_ls_extinction_method none
_refine_ls_goodness_of_fit_ref 1.065
_refine_ls_hydrogen_treatment constr
_refine_ls_matrix_type full
_refine_ls_number_parameters 478
_refine_ls_number_reflns 7693
_refine_ls_number_restraints 0
_refine_ls_restrained_S_all 1.065
_refine_ls_R_factor_all 0.0528
_refine_ls_R_factor_gt 0.0392
_refine_ls_shift/su_max 0.001
_refine_ls_shift/su_mean 0.000
_refine_ls_structure_factor_coef Fsqd
_refine_ls_weighting_details
;
 w=1/[\s^2^(Fo^2^)+(0.0126P)^2^+1.6670P]
 where P=(Fo^2^+2Fc^2^)/3
;
_refine_ls_weighting_scheme calc
_refine_ls_wR_factor_gt 0.0688
_refine_ls_wR_factor_ref 0.0736
_reflns_Friedel_coverage 0.000
_reflns_number_gt 6702
_reflns_number_total 7693
_reflns_threshold_expression 'I > 2\s(I)'
_cod_data_source_file ja4123285_si_007.cif
_cod_data_source_block twin5
_cod_database_code 4120567
_shelx_space_group_comment
;
The symmetry employed for this shelxl refinement is uniquely defined
by the following loop, which should always be used as a source of
symmetry information in preference to the above space-group names.
They are only intended as comments.
;
_shelxl_version_number 2012-9

loop_
_space_group_symop_operation_xyz
'x, y, z'
'-x, -y, -z'

loop_
_atom_site_label
_atom_site_type_symbol
_atom_site_fract_x
_atom_site_fract_y
_atom_site_fract_z
_atom_site_U_iso_or_equiv
_atom_site_adp_type
_atom_site_occupancy
_atom_site_site_symmetry_order
_atom_site_calc_flag
_atom_site_refinement_flags_posn
_atom_site_refinement_flags_adp
Co1 Co 0.57050(4) -0.00106(3) 0.78156(2) 0.01476(8) Uani 1 1 d . .
Cl1 Cl 0.33583(7) -0.07769(6) 0.78872(4) 0.02448(15) Uani 1 1 d . .
N1 N 0.7477(2) 0.26134(17) 0.85864(10) 0.0132(4) Uani 1 1 d . .
N2 N 0.7276(2) -0.15617(16) 0.69072(10) 0.0121(4) Uani 1 1 d . .
C1 C 0.6582(2) 0.1733(2) 0.80457(12) 0.0135(5) Uani 1 1 d . .
C2 C 0.6033(3) 0.2386(2) 0.75446(12) 0.0158(5) Uani 1 1 d . .
C3 C 0.7143(3) 0.3672(2) 0.77578(13) 0.0186(5) Uani 1 1 d . .
H3A H 0.7912 0.3698 0.7462 0.022 Uiso 1 1 calc R U
H3B H 0.6659 0.4292 0.7702 0.022 Uiso 1 1 calc R U
C4 C 0.7798(3) 0.3927(2) 0.85307(13) 0.0174(5) Uani 1 1 d . .
C5 C 0.5895(3) 0.1717(2) 0.67681(13) 0.0213(6) Uani 1 1 d . .
H5A H 0.5505 0.2158 0.6478 0.032 Uiso 1 1 calc R U
H5B H 0.5236 0.0880 0.6665 0.032 Uiso 1 1 calc R U
H5C H 0.6854 0.1683 0.6663 0.032 Uiso 1 1 calc R U
C6 C 0.4513(3) 0.2431(2) 0.76855(14) 0.0221(6) Uani 1 1 d . .
H6A H 0.4121 0.2834 0.7372 0.033 Uiso 1 1 calc R U
H6B H 0.4580 0.2895 0.8175 0.033 Uiso 1 1 calc R U
H6C H 0.3867 0.1594 0.7599 0.033 Uiso 1 1 calc R U
C7 C 0.9417(3) 0.4606(2) 0.86836(14) 0.0250(6) Uani 1 1 d . .
H7A H 0.9569 0.5433 0.8632 0.038 Uiso 1 1 calc R U
H7B H 0.9909 0.4159 0.8352 0.038 Uiso 1 1 calc R U
H7C H 0.9816 0.4661 0.9165 0.038 Uiso 1 1 calc R U
C8 C 0.7091(3) 0.4693(2) 0.90464(14) 0.0241(6) Uani 1 1 d . .
H8A H 0.7302 0.5520 0.8987 0.036 Uiso 1 1 calc R U
H8B H 0.7483 0.4748 0.9529 0.036 Uiso 1 1 calc R U
H8C H 0.6036 0.4303 0.8954 0.036 Uiso 1 1 calc R U
C9 C 0.8021(3) 0.2354(2) 0.92227(12) 0.0150(5) Uani 1 1 d . .
C10 C 0.7142(3) 0.2269(2) 0.97427(13) 0.0162(5) Uani 1 1 d . .
C11 C 0.7677(3) 0.2005(2) 1.03449(13) 0.0214(6) Uani 1 1 d . .
H11 H 0.7100 0.1949 1.0703 0.026 Uiso 1 1 calc R U
C12 C 0.9025(3) 0.1824(2) 1.04291(14) 0.0236(6) Uani 1 1 d . .
H12 H 0.9373 0.1649 1.0842 0.028 Uiso 1 1 calc R U
C13 C 0.9859(3) 0.1899(2) 0.99092(13) 0.0221(6) Uani 1 1 d . .
H13 H 1.0784 0.1770 0.9969 0.026 Uiso 1 1 calc R U
C14 C 0.9391(3) 0.2158(2) 0.92989(13) 0.0180(6) Uani 1 1 d . .
C15 C 0.5617(3) 0.2400(2) 0.96891(13) 0.0178(5) Uani 1 1 d . .
H15 H 0.5391 0.2607 0.9242 0.021 Uiso 1 1 calc R U
C16 C 0.5492(3) 0.3429(2) 1.03051(14) 0.0230(6) Uani 1 1 d . .
H16A H 0.4516 0.3518 1.0238 0.035 Uiso 1 1 calc R U
H16B H 0.6217 0.4202 1.0324 0.035 Uiso 1 1 calc R U
H16C H 0.5665 0.3222 1.0746 0.035 Uiso 1 1 calc R U
C17 C 0.4486(3) 0.1190(2) 0.96668(14) 0.0223(6) Uani 1 1 d . .
H17A H 0.3510 0.1284 0.9613 0.033 Uiso 1 1 calc R U
H17B H 0.4681 0.0980 1.0105 0.033 Uiso 1 1 calc R U
H17C H 0.4545 0.0534 0.9268 0.033 Uiso 1 1 calc R U
C18 C 1.0367(3) 0.2169(2) 0.87433(13) 0.0182(5) Uani 1 1 d . .
H18 H 0.9878 0.2369 0.8343 0.022 Uiso 1 1 calc R U
C19 C 1.0600(3) 0.0915(2) 0.84579(14) 0.0222(6) Uani 1 1 d . .
H19A H 1.1269 0.0969 0.8119 0.033 Uiso 1 1 calc R U
H19B H 0.9665 0.0305 0.8225 0.033 Uiso 1 1 calc R U
H19C H 1.1014 0.0671 0.8847 0.033 Uiso 1 1 calc R U
C20 C 1.1851(3) 0.3147(3) 0.90236(15) 0.0289(7) Uani 1 1 d . .
H20A H 1.2392 0.3209 0.8635 0.043 Uiso 1 1 calc R U
H20B H 1.2402 0.2915 0.9377 0.043 Uiso 1 1 calc R U
H20C H 1.1708 0.3941 0.9237 0.043 Uiso 1 1 calc R U
C21 C 0.6757(2) -0.1161(2) 0.74872(12) 0.0127(5) Uani 1 1 d . .
C22 C 0.6940(3) -0.1979(2) 0.79620(12) 0.0157(5) Uani 1 1 d . .
C23 C 0.8075(3) -0.2568(2) 0.76720(12) 0.0169(5) Uani 1 1 d . .
H23A H 0.9063 -0.2077 0.7930 0.020 Uiso 1 1 calc R U
H23B H 0.7873 -0.3410 0.7720 0.020 Uiso 1 1 calc R U
C24 C 0.7955(3) -0.2597(2) 0.68962(13) 0.0155(5) Uani 1 1 d . .
C25 C 0.5455(3) -0.2940(2) 0.78792(14) 0.0198(5) Uani 1 1 d . .
H25A H 0.5566 -0.3541 0.8126 0.030 Uiso 1 1 calc R U
H25B H 0.5086 -0.3360 0.7379 0.030 Uiso 1 1 calc R U
H25C H 0.4767 -0.2532 0.8079 0.030 Uiso 1 1 calc R U
C26 C 0.7382(3) -0.1262(2) 0.87429(13) 0.0215(6) Uani 1 1 d . .
H26A H 0.7370 -0.1836 0.9025 0.032 Uiso 1 1 calc R U
H26B H 0.6694 -0.0805 0.8878 0.032 Uiso 1 1 calc R U
H26C H 0.8363 -0.0688 0.8824 0.032 Uiso 1 1 calc R U
C27 C 0.9432(3) -0.2350(2) 0.66662(13) 0.0188(6) Uani 1 1 d . .
H27A H 0.9792 -0.3057 0.6646 0.028 Uiso 1 1 calc R U
H27B H 1.0116 -0.1619 0.7004 0.028 Uiso 1 1 calc R U
H27C H 0.9341 -0.2216 0.6200 0.028 Uiso 1 1 calc R U
C28 C 0.6967(3) -0.3816(2) 0.63936(13) 0.0191(6) Uani 1 1 d . .
H28A H 0.7385 -0.4477 0.6423 0.029 Uiso 1 1 calc R U
H28B H 0.6888 -0.3752 0.5912 0.029 Uiso 1 1 calc R U
H28C H 0.5999 -0.3998 0.6526 0.029 Uiso 1 1 calc R U
C29 C 0.7077(3) -0.1156(2) 0.62829(12) 0.0120(5) Uani 1 1 d . .
C30 C 0.5724(3) -0.1661(2) 0.58209(12) 0.0127(5) Uani 1 1 d . .
C31 C 0.5585(3) -0.1294(2) 0.52131(12) 0.0151(5) Uani 1 1 d . .
H31 H 0.4687 -0.1633 0.4896 0.018 Uiso 1 1 calc R U
C32 C 0.6705(3) -0.0454(2) 0.50564(13) 0.0161(5) Uani 1 1 d . .
H32 H 0.6585 -0.0230 0.4633 0.019 Uiso 1 1 calc R U
C33 C 0.8006(3) 0.0059(2) 0.55205(12) 0.0152(5) Uani 1 1 d . .
H33 H 0.8772 0.0650 0.5416 0.018 Uiso 1 1 calc R U
C34 C 0.8223(3) -0.0269(2) 0.61392(12) 0.0137(5) Uani 1 1 d . .
C35 C 0.4399(3) -0.2572(2) 0.59461(12) 0.0147(5) Uani 1 1 d . .
H35 H 0.4668 -0.2778 0.6388 0.018 Uiso 1 1 calc R U
C36 C 0.3139(3) -0.2019(2) 0.60323(13) 0.0186(6) Uani 1 1 d . .
H36A H 0.2320 -0.2602 0.6140 0.028 Uiso 1 1 calc R U
H36B H 0.2832 -0.1847 0.5595 0.028 Uiso 1 1 calc R U
H36C H 0.3459 -0.1254 0.6417 0.028 Uiso 1 1 calc R U
C37 C 0.3879(3) -0.3759(2) 0.53396(14) 0.0204(6) Uani 1 1 d . .
H37A H 0.3097 -0.4358 0.5460 0.031 Uiso 1 1 calc R U
H37B H 0.4692 -0.4094 0.5258 0.031 Uiso 1 1 calc R U
H37C H 0.3515 -0.3584 0.4913 0.031 Uiso 1 1 calc R U
C38 C 0.9665(3) 0.0392(2) 0.66291(13) 0.0152(5) Uani 1 1 d . .
H38 H 0.9692 0.0022 0.7029 0.018 Uiso 1 1 calc R U
C39 C 1.0962(3) 0.0269(2) 0.62587(14) 0.0213(6) Uani 1 1 d . .
H39A H 1.1847 0.0533 0.6610 0.032 Uiso 1 1 calc R U
H39B H 1.1083 0.0784 0.5938 0.032 Uiso 1 1 calc R U
H39C H 1.0782 -0.0590 0.5992 0.032 Uiso 1 1 calc R U
C40 C 0.9821(3) 0.1755(2) 0.69265(14) 0.0199(6) Uani 1 1 d . .
H40A H 1.0771 0.2173 0.7229 0.030 Uiso 1 1 calc R U
H40B H 0.9049 0.1845 0.7202 0.030 Uiso 1 1 calc R U
H40C H 0.9743 0.2122 0.6539 0.030 Uiso 1 1 calc R U
C41 C 1.1555(3) 0.4767(2) 0.66445(14) 0.0199(6) Uani 1 1 d . .
C42 C 1.2703(3) 0.4272(2) 0.66094(14) 0.0207(6) Uani 1 1 d . .
H42 H 1.3442 0.4512 0.7010 0.025 Uiso 1 1 calc R U
C43 C 1.2795(3) 0.3437(2) 0.60057(14) 0.0242(6) Uani 1 1 d . .
H43 H 1.3592 0.3110 0.5995 0.029 Uiso 1 1 calc R U
C44 C 1.1734(3) 0.3074(2) 0.54148(14) 0.0240(6) Uani 1 1 d . .
H44 H 1.1796 0.2496 0.5000 0.029 Uiso 1 1 calc R U
C45 C 1.0586(3) 0.3562(2) 0.54351(14) 0.0251(6) Uani 1 1 d . .
H45 H 0.9859 0.3324 0.5030 0.030 Uiso 1 1 calc R U
C46 C 1.0486(3) 0.4397(2) 0.60440(14) 0.0232(6) Uani 1 1 d . .
H46 H 0.9686 0.4720 0.6053 0.028 Uiso 1 1 calc R U
C47 C 1.1459(3) 0.5667(2) 0.73103(14) 0.0275(6) Uani 1 1 d . .
H47A H 1.0436 0.5547 0.7359 0.041 Uiso 1 1 calc R U
H47B H 1.1899 0.6506 0.7289 0.041 Uiso 1 1 calc R U
H47C H 1.1979 0.5533 0.7715 0.041 Uiso 1 1 calc R U

loop_
_atom_site_aniso_label
_atom_site_aniso_U_11
_atom_site_aniso_U_22
_atom_site_aniso_U_33
_atom_site_aniso_U_23
_atom_site_aniso_U_13
_atom_site_aniso_U_12
Co1 0.01468(17) 0.01350(16) 0.01525(17) 0.00217(14) 0.00329(14) 0.00437(13)
Cl1 0.0167(3) 0.0244(3) 0.0278(4) 0.0012(3) 0.0068(3) 0.0036(3)
N1 0.0151(11) 0.0130(10) 0.0131(10) 0.0043(8) 0.0041(8) 0.0054(8)
N2 0.0112(10) 0.0113(9) 0.0128(10) 0.0026(8) 0.0003(8) 0.0034(8)
C1 0.0107(12) 0.0183(12) 0.0127(12) 0.0025(10) 0.0052(9) 0.0070(10)
C2 0.0182(13) 0.0161(12) 0.0154(13) 0.0046(10) 0.0029(10) 0.0089(10)
C3 0.0253(14) 0.0167(12) 0.0166(13) 0.0057(11) 0.0062(11) 0.0089(10)
C4 0.0233(14) 0.0131(12) 0.0161(13) 0.0057(10) 0.0050(11) 0.0041(11)
C5 0.0267(15) 0.0219(13) 0.0158(14) 0.0050(11) 0.0013(11) 0.0093(11)
C6 0.0222(14) 0.0242(14) 0.0240(15) 0.0080(11) 0.0024(11) 0.0130(11)
C7 0.0274(16) 0.0179(13) 0.0268(15) 0.0040(11) 0.0050(12) 0.0039(11)
C8 0.0352(17) 0.0148(13) 0.0214(14) 0.0025(11) 0.0065(12) 0.0081(12)
C9 0.0177(13) 0.0121(11) 0.0105(12) -0.0013(10) -0.0016(10) 0.0024(10)
C10 0.0190(14) 0.0138(12) 0.0145(13) 0.0027(10) 0.0028(10) 0.0042(10)
C11 0.0247(15) 0.0225(13) 0.0161(13) 0.0050(11) 0.0061(11) 0.0056(11)
C12 0.0254(15) 0.0290(14) 0.0145(13) 0.0055(11) -0.0047(11) 0.0086(12)
C13 0.0204(14) 0.0270(14) 0.0164(14) 0.0014(11) -0.0034(11) 0.0098(11)
C14 0.0141(13) 0.0172(12) 0.0179(13) -0.0006(10) -0.0005(10) 0.0030(10)
C15 0.0182(14) 0.0219(13) 0.0153(13) 0.0076(11) 0.0041(11) 0.0069(11)
C16 0.0250(15) 0.0241(14) 0.0202(14) 0.0057(11) 0.0075(12) 0.0070(12)
C17 0.0216(15) 0.0234(14) 0.0205(14) 0.0063(11) 0.0049(11) 0.0042(11)
C18 0.0153(13) 0.0232(13) 0.0149(13) 0.0028(11) 0.0016(10) 0.0067(11)
C19 0.0189(14) 0.0273(14) 0.0188(14) 0.0015(11) 0.0032(11) 0.0089(11)
C20 0.0184(15) 0.0320(16) 0.0297(16) -0.0004(13) 0.0032(12) 0.0053(12)
C21 0.0111(12) 0.0114(11) 0.0122(12) 0.0022(9) -0.0003(9) -0.0001(9)
C22 0.0186(13) 0.0157(12) 0.0132(13) 0.0059(10) 0.0028(10) 0.0040(10)
C23 0.0191(13) 0.0167(12) 0.0156(13) 0.0057(10) 0.0012(10) 0.0059(10)
C24 0.0170(13) 0.0151(12) 0.0173(13) 0.0059(10) 0.0031(10) 0.0086(10)
C25 0.0234(14) 0.0201(13) 0.0179(14) 0.0089(11) 0.0053(11) 0.0060(11)
C26 0.0253(15) 0.0255(14) 0.0153(13) 0.0078(11) 0.0036(11) 0.0083(12)
C27 0.0199(14) 0.0203(13) 0.0201(14) 0.0074(11) 0.0041(11) 0.0106(11)
C28 0.0242(14) 0.0147(12) 0.0192(14) 0.0029(10) 0.0023(11) 0.0093(11)
C29 0.0167(13) 0.0126(11) 0.0078(12) 0.0012(9) 0.0041(9) 0.0068(10)
C30 0.0144(13) 0.0114(11) 0.0124(12) 0.0005(9) 0.0030(10) 0.0066(9)
C31 0.0140(13) 0.0177(12) 0.0135(13) 0.0017(10) 0.0016(10) 0.0073(10)
C32 0.0213(14) 0.0172(12) 0.0144(13) 0.0063(10) 0.0061(10) 0.0108(10)
C33 0.0186(13) 0.0132(12) 0.0173(13) 0.0065(10) 0.0101(10) 0.0060(10)
C34 0.0142(13) 0.0116(11) 0.0154(13) 0.0010(10) 0.0040(10) 0.0062(10)
C35 0.0133(13) 0.0163(12) 0.0141(13) 0.0052(10) 0.0009(10) 0.0035(10)
C36 0.0129(13) 0.0221(13) 0.0210(14) 0.0062(11) 0.0050(10) 0.0046(11)
C37 0.0192(14) 0.0167(13) 0.0219(14) 0.0035(11) 0.0015(11) 0.0022(11)
C38 0.0154(13) 0.0149(12) 0.0139(13) 0.0038(10) 0.0046(10) 0.0018(10)
C39 0.0152(13) 0.0241(14) 0.0221(14) 0.0037(11) 0.0032(11) 0.0048(11)
C40 0.0180(14) 0.0178(13) 0.0201(14) 0.0025(11) 0.0041(11) 0.0013(11)
C41 0.0242(15) 0.0135(12) 0.0218(14) 0.0087(11) 0.0073(11) 0.0007(11)
C42 0.0202(14) 0.0160(12) 0.0260(15) 0.0112(11) -0.0008(11) 0.0023(11)
C43 0.0270(15) 0.0184(13) 0.0304(16) 0.0094(12) 0.0060(12) 0.0093(11)
C44 0.0329(16) 0.0148(13) 0.0220(14) 0.0040(11) 0.0050(12) 0.0045(11)
C45 0.0261(15) 0.0196(13) 0.0234(15) 0.0052(11) -0.0032(12) 0.0002(12)
C46 0.0210(15) 0.0180(13) 0.0322(16) 0.0094(12) 0.0053(12) 0.0064(11)
C47 0.0312(16) 0.0240(14) 0.0283(16) 0.0074(12) 0.0077(13) 0.0092(12)

loop_
_atom_type_symbol
_atom_type_description
_atom_type_scat_dispersion_real
_atom_type_scat_dispersion_imag
_atom_type_scat_source
C C 0.0033 0.0016 'International Tables Vol C Tables 4.2.6.8 and 6.1.1.4'
H H 0.0000 0.0000 'International Tables Vol C Tables 4.2.6.8 and 6.1.1.4'
N N 0.0061 0.0033 'International Tables Vol C Tables 4.2.6.8 and 6.1.1.4'
Cl Cl 0.1484 0.1585 'International Tables Vol C Tables 4.2.6.8 and 6.1.1.4'
Co Co 0.3494 0.9721 'International Tables Vol C Tables 4.2.6.8 and 6.1.1.4'

loop_
_geom_angle_atom_site_label_1
_geom_angle_atom_site_label_2
_geom_angle_atom_site_label_3
_geom_angle
C1 Co1 C21 122.33(10)
C1 Co1 Cl1 119.97(7)
C21 Co1 Cl1 117.66(7)
C1 N1 C9 121.95(19)
C1 N1 C4 116.30(19)
C9 N1 C4 121.55(18)
C21 N2 C29 122.98(19)
C21 N2 C24 116.15(19)
C29 N2 C24 120.52(18)
N1 C1 C2 106.52(19)
N1 C1 Co1 136.66(18)
C2 C1 Co1 116.34(16)
C5 C2 C6 107.9(2)
C5 C2 C3 112.4(2)
C6 C2 C3 111.90(19)
C5 C2 C1 113.43(19)
C6 C2 C1 107.0(2)
C3 C2 C1 104.18(19)
C4 C3 C2 106.29(19)
C7 C4 C8 106.8(2)
C7 C4 N1 112.4(2)
C8 C4 N1 112.0(2)
C7 C4 C3 112.0(2)
C8 C4 C3 113.6(2)
N1 C4 C3 100.20(17)
C10 C9 C14 120.9(2)
C10 C9 N1 119.1(2)
C14 C9 N1 119.9(2)
C11 C10 C9 118.2(2)
C11 C10 C15 117.1(2)
C9 C10 C15 124.6(2)
C12 C11 C10 121.4(2)
C13 C12 C11 119.3(2)
C12 C13 C14 122.1(3)
C13 C14 C9 118.0(2)
C13 C14 C18 118.0(2)
C9 C14 C18 123.9(2)
C10 C15 C17 110.8(2)
C10 C15 C16 111.8(2)
C17 C15 C16 109.1(2)
C14 C18 C19 111.9(2)
C14 C18 C20 111.9(2)
C19 C18 C20 109.1(2)
N2 C21 C22 106.64(19)
N2 C21 Co1 137.39(18)
C22 C21 Co1 115.54(16)
C23 C22 C26 113.4(2)
C23 C22 C21 104.06(19)
C26 C22 C21 112.83(19)
C23 C22 C25 111.91(19)
C26 C22 C25 107.0(2)
C21 C22 C25 107.63(19)
C24 C23 C22 106.27(19)
C27 C24 N2 113.0(2)
C27 C24 C23 111.7(2)
N2 C24 C23 100.00(18)
C27 C24 C28 107.5(2)
N2 C24 C28 110.89(19)
C23 C24 C28 113.8(2)
C34 C29 C30 120.5(2)
C34 C29 N2 120.2(2)
C30 C29 N2 119.4(2)
C31 C30 C29 118.1(2)
C31 C30 C35 117.4(2)
C29 C30 C35 124.5(2)
C32 C31 C30 122.1(2)
C31 C32 C33 119.3(2)
C32 C33 C34 121.6(2)
C33 C34 C29 118.4(2)
C33 C34 C38 117.4(2)
C29 C34 C38 124.1(2)
C30 C35 C37 111.5(2)
C30 C35 C36 110.95(19)
C37 C35 C36 108.6(2)
C34 C38 C40 110.6(2)
C34 C38 C39 112.0(2)
C40 C38 C39 108.9(2)
C42 C41 C46 117.9(2)
C42 C41 C47 120.9(2)
C46 C41 C47 121.3(2)
C43 C42 C41 121.4(2)
C42 C43 C44 120.4(3)
C45 C44 C43 119.2(2)
C44 C45 C46 120.4(2)
C45 C46 C41 120.6(2)

loop_
_geom_bond_atom_site_label_1
_geom_bond_atom_site_label_2
_geom_bond_distance
Co1 C1 1.920(2)
Co1 C21 1.932(2)
Co1 Cl1 2.2413(9)
N1 C1 1.335(3)
N1 C9 1.461(3)
N1 C4 1.531(3)
N2 C21 1.333(3)
N2 C29 1.455(3)
N2 C24 1.530(3)
C1 C2 1.541(3)
C2 C5 1.529(3)
C2 C6 1.536(4)
C2 C3 1.536(3)
C3 C4 1.534(3)
C4 C7 1.519(4)
C4 C8 1.531(3)
C9 C10 1.406(3)
C9 C14 1.407(3)
C10 C11 1.402(4)
C10 C15 1.522(3)
C11 C12 1.380(4)
C12 C13 1.377(4)
C13 C14 1.391(4)
C14 C18 1.521(4)
C15 C17 1.536(3)
C15 C16 1.537(3)
C18 C19 1.531(3)
C18 C20 1.534(4)
C21 C22 1.539(3)
C22 C23 1.533(3)
C22 C26 1.533(3)
C22 C25 1.540(3)
C23 C24 1.531(3)
C24 C27 1.518(3)
C24 C28 1.536(3)
C29 C34 1.412(3)
C29 C30 1.416(3)
C30 C31 1.391(3)
C30 C35 1.522(3)
C31 C32 1.377(3)
C32 C33 1.382(3)
C33 C34 1.395(3)
C34 C38 1.516(3)
C35 C37 1.532(3)
C35 C36 1.534(3)
C38 C40 1.531(3)
C38 C39 1.535(3)
C41 C42 1.388(4)
C41 C46 1.402(4)
C41 C47 1.508(4)
C42 C43 1.380(4)
C43 C44 1.385(4)
C44 C45 1.382(4)
C45 C46 1.390(4)

loop_
_geom_torsion_atom_site_label_1
_geom_torsion_atom_site_label_2
_geom_torsion_atom_site_label_3
_geom_torsion_atom_site_label_4
_geom_torsion
C9 N1 C1 C2 169.7(2)
C4 N1 C1 C2 -5.1(3)
C9 N1 C1 Co1 -1.6(4)
C4 N1 C1 Co1 -176.47(19)
N1 C1 C2 C5 141.6(2)
Co1 C1 C2 C5 -45.0(3)
N1 C1 C2 C6 -99.6(2)
Co1 C1 C2 C6 73.8(2)
N1 C1 C2 C3 19.1(2)
Co1 C1 C2 C3 -167.51(15)
C5 C2 C3 C4 -149.1(2)
C6 C2 C3 C4 89.4(2)
C1 C2 C3 C4 -25.9(2)
C1 N1 C4 C7 -130.0(2)
C9 N1 C4 C7 55.1(3)
C1 N1 C4 C8 109.8(2)
C9 N1 C4 C8 -65.1(3)
C1 N1 C4 C3 -10.9(3)
C9 N1 C4 C3 174.2(2)
C2 C3 C4 C7 141.5(2)
C2 C3 C4 C8 -97.5(2)
C2 C3 C4 N1 22.1(2)
C1 N1 C9 C10 -82.3(3)
C4 N1 C9 C10 92.3(3)
C1 N1 C9 C14 95.9(3)
C4 N1 C9 C14 -89.6(3)
C14 C9 C10 C11 1.1(3)
N1 C9 C10 C11 179.2(2)
C14 C9 C10 C15 -176.7(2)
N1 C9 C10 C15 1.5(3)
C9 C10 C11 C12 -0.4(4)
C15 C10 C11 C12 177.5(2)
C10 C11 C12 C13 -0.3(4)
C11 C12 C13 C14 0.3(4)
C12 C13 C14 C9 0.4(4)
C12 C13 C14 C18 -177.5(2)
C10 C9 C14 C13 -1.0(3)
N1 C9 C14 C13 -179.2(2)
C10 C9 C14 C18 176.7(2)
N1 C9 C14 C18 -1.5(3)
C11 C10 C15 C17 -62.7(3)
C9 C10 C15 C17 115.1(3)
C11 C10 C15 C16 59.3(3)
C9 C10 C15 C16 -122.9(3)
C13 C14 C18 C19 61.5(3)
C9 C14 C18 C19 -116.3(3)
C13 C14 C18 C20 -61.3(3)
C9 C14 C18 C20 121.0(3)
C29 N2 C21 C22 169.53(19)
C24 N2 C21 C22 -3.6(3)
C29 N2 C21 Co1 -2.2(4)
C24 N2 C21 Co1 -175.34(19)
N2 C21 C22 C23 18.5(2)
Co1 C21 C22 C23 -167.68(15)
N2 C21 C22 C26 141.8(2)
Co1 C21 C22 C26 -44.4(2)
N2 C21 C22 C25 -100.4(2)
Co1 C21 C22 C25 73.4(2)
C26 C22 C23 C24 -149.3(2)
C21 C22 C23 C24 -26.4(2)
C25 C22 C23 C24 89.5(2)
C21 N2 C24 C27 -131.6(2)
C29 N2 C24 C27 55.1(3)
C21 N2 C24 C23 -12.7(2)
C29 N2 C24 C23 174.02(19)
C21 N2 C24 C28 107.7(2)
C29 N2 C24 C28 -65.6(3)
C22 C23 C24 C27 143.1(2)
C22 C23 C24 N2 23.3(2)
C22 C23 C24 C28 -95.0(2)
C21 N2 C29 C34 101.7(3)
C24 N2 C29 C34 -85.4(3)
C21 N2 C29 C30 -78.4(3)
C24 N2 C29 C30 94.4(3)
C34 C29 C30 C31 2.5(3)
N2 C29 C30 C31 -177.35(19)
C34 C29 C30 C35 -176.8(2)
N2 C29 C30 C35 3.4(3)
C29 C30 C31 C32 -0.8(3)
C35 C30 C31 C32 178.6(2)
C30 C31 C32 C33 -1.1(4)
C31 C32 C33 C34 1.2(3)
C32 C33 C34 C29 0.5(3)
C32 C33 C34 C38 -177.2(2)
C30 C29 C34 C33 -2.3(3)
N2 C29 C34 C33 177.5(2)
C30 C29 C34 C38 175.2(2)
N2 C29 C34 C38 -5.0(3)
C31 C30 C35 C37 58.0(3)
C29 C30 C35 C37 -122.7(2)
C31 C30 C35 C36 -63.2(3)
C29 C30 C35 C36 116.1(2)
C33 C34 C38 C40 65.2(3)
C29 C34 C38 C40 -112.3(2)
C33 C34 C38 C39 -56.4(3)
C29 C34 C38 C39 126.1(2)
C46 C41 C42 C43 -0.3(4)
C47 C41 C42 C43 179.3(2)
C41 C42 C43 C44 0.1(4)
C42 C43 C44 C45 0.3(4)
C43 C44 C45 C46 -0.7(4)
C44 C45 C46 C41 0.6(4)
C42 C41 C46 C45 -0.1(4)
C47 C41 C46 C45 -179.7(2)
